data_4063659
loop_
_publ_author_name
'Chen, Dafa'
'Zhang, Congying'
'Xu, Shansheng'
'Song, Haibin'
'Wang, Baiquan'

_publ_section_title
;
 Reactions of a Trinuclear Ruthenium Complex Derived from
 3-(2-Pyridyl)indene with Diphenylacetylene and Phenylacetylene: Insertion
 of Alkynes into the Ru&#x2212;C bond
;
_journal_issue 4
_journal_name_full Organometallics
_journal_page_first 676
_journal_paper_doi 10.1021/om1008007
_journal_volume 30
_journal_year 2011
_chemical_formula_moiety 'C29 H15 N O7 Ru3'
_chemical_formula_sum 'C29 H15 N O7 Ru3'
_chemical_formula_weight 792.63
_chemical_name_systematic
; 
 ? 
;
_space_group_IT_number 14
_symmetry_cell_setting monoclinic
_symmetry_space_group_name_Hall '-P 2ybc'
_symmetry_space_group_name_H-M 'P 1 21/c 1'
_atom_sites_solution_hydrogens geom
_atom_sites_solution_primary direct
_atom_sites_solution_secondary difmap
_audit_creation_method SHELXL-97
_cell_angle_alpha 90.00
_cell_angle_beta 91.758(2)
_cell_angle_gamma 90.00
_cell_formula_units_Z 4
_cell_length_a 9.7376(15)
_cell_length_b 15.292(2)
_cell_length_c 17.301(3)
_cell_measurement_reflns_used 8163
_cell_measurement_temperature 113(2)
_cell_measurement_theta_max 27.9
_cell_measurement_theta_min 2.4
_cell_volume 2575.0(7)
_computing_cell_refinement CrystalClear
_computing_data_collection CrystalClear
_computing_data_reduction CrystalClear
_computing_publication_material 'CrystalStructure 3.7.0'
_computing_structure_refinement 'SHELXL-97 (Sheldrick, 1997)'
_computing_structure_solution 'SHELXS-97 (Sheldrick, 1990)'
_diffrn_ambient_temperature 113(2)
_diffrn_detector_area_resol_mean 7.31
_diffrn_measured_fraction_theta_full 0.999
_diffrn_measured_fraction_theta_max 0.999
_diffrn_measurement_device_type 'Rigaku Saturn'
_diffrn_measurement_method \w
_diffrn_radiation_monochromator confocal
_diffrn_radiation_source 'Rotating anode'
_diffrn_radiation_type MoK\a
_diffrn_radiation_wavelength 0.71070
_diffrn_reflns_av_R_equivalents 0.0427
_diffrn_reflns_av_sigmaI/netI 0.0327
_diffrn_reflns_limit_h_max 12
_diffrn_reflns_limit_h_min -12
_diffrn_reflns_limit_k_max 20
_diffrn_reflns_limit_k_min -20
_diffrn_reflns_limit_l_max 22
_diffrn_reflns_limit_l_min -22
_diffrn_reflns_number 31814
_diffrn_reflns_theta_full 27.87
_diffrn_reflns_theta_max 27.87
_diffrn_reflns_theta_min 2.09
_exptl_absorpt_coefficient_mu 1.788
_exptl_absorpt_correction_T_max 0.7879
_exptl_absorpt_correction_T_min 0.7162
_exptl_absorpt_correction_type multi-scan
_exptl_absorpt_process_details CrystalClear
_exptl_crystal_colour orange
_exptl_crystal_density_diffrn 2.045
_exptl_crystal_density_method 'not measured'
_exptl_crystal_description block
_exptl_crystal_F_000 1536
_exptl_crystal_size_max 0.20
_exptl_crystal_size_mid 0.18
_exptl_crystal_size_min 0.14
_refine_diff_density_max 0.429
_refine_diff_density_min -0.682
_refine_diff_density_rms 0.099
_refine_ls_extinction_method none
_refine_ls_goodness_of_fit_ref 1.038
_refine_ls_hydrogen_treatment constr
_refine_ls_matrix_type full
_refine_ls_number_parameters 362
_refine_ls_number_reflns 6143
_refine_ls_number_restraints 0
_refine_ls_restrained_S_all 1.038
_refine_ls_R_factor_all 0.0304
_refine_ls_R_factor_gt 0.0244
_refine_ls_shift/su_max 0.002
_refine_ls_shift/su_mean 0.000
_refine_ls_structure_factor_coef Fsqd
_refine_ls_weighting_details 'calc w=1/[\s^2^(Fo^2^)+(0.0297P)^2^+0.0000P] where P=(Fo^2^+2Fc^2^)/3'
_refine_ls_weighting_scheme calc
_refine_ls_wR_factor_gt 0.0536
_refine_ls_wR_factor_ref 0.0562
_reflns_number_gt 5364
_reflns_number_total 6143
_reflns_threshold_expression >2sigma(I)
_cod_data_source_file om1008007_si_001.cif
_cod_data_source_block R070928a
_cod_original_cell_volume 2574.9(7)
_cod_database_code 4063659

loop_
_symmetry_equiv_pos_as_xyz
'x, y, z'
'-x, y+1/2, -z+1/2'
'-x, -y, -z'
'x, -y-1/2, z-1/2'

loop_
_atom_site_label
_atom_site_type_symbol
_atom_site_fract_x
_atom_site_fract_y
_atom_site_fract_z
_atom_site_U_iso_or_equiv
_atom_site_adp_type
_atom_site_occupancy
_atom_site_symmetry_multiplicity
_atom_site_calc_flag
_atom_site_refinement_flags
Ru1 Ru 0.811011(19) 0.752203(11) 0.895881(11) 0.01401(5) Uani 1 1 d .
Ru2 Ru 0.516679(18) 0.770085(11) 0.919774(11) 0.01476(5) Uani 1 1 d .
Ru3 Ru 0.699111(18) 0.648598(11) 0.998938(10) 0.01440(5) Uani 1 1 d .
N1 N 0.7963(2) 0.87019(12) 0.82628(11) 0.0180(4) Uani 1 1 d .
O1 O 0.78938(18) 0.59830(12) 0.78500(10) 0.0292(4) Uani 1 1 d .
O2 O 1.11523(17) 0.73284(12) 0.88197(10) 0.0266(4) Uani 1 1 d .
O3 O 0.49882(18) 0.69056(12) 0.75964(10) 0.0279(4) Uani 1 1 d .
O4 O 0.32655(17) 0.62521(11) 0.96948(11) 0.0281(4) Uani 1 1 d .
O5 O 0.57095(19) 0.50782(12) 0.89193(10) 0.0309(4) Uani 1 1 d .
O6 O 0.55610(19) 0.65433(11) 1.15328(10) 0.0302(4) Uani 1 1 d .
O7 O 0.89316(17) 0.50631(11) 1.05221(10) 0.0251(4) Uani 1 1 d .
C1 C 0.7930(2) 0.65817(15) 0.82525(13) 0.0197(5) Uani 1 1 d .
C2 C 0.9994(3) 0.74205(15) 0.88892(14) 0.0191(5) Uani 1 1 d .
C3 C 0.5092(2) 0.72111(15) 0.81999(15) 0.0202(5) Uani 1 1 d .
C4 C 0.4027(2) 0.67818(16) 0.95209(13) 0.0199(5) Uani 1 1 d .
C5 C 0.6146(2) 0.55817(15) 0.93406(14) 0.0196(5) Uani 1 1 d .
C6 C 0.6042(2) 0.64809(15) 1.09459(15) 0.0211(5) Uani 1 1 d .
C7 C 0.8250(2) 0.56359(15) 1.03397(13) 0.0188(5) Uani 1 1 d .
C8 C 0.8855(2) 0.89111(16) 0.77170(13) 0.0218(5) Uani 1 1 d .
H8 H 0.9607 0.8531 0.7634 0.026 Uiso 1 1 calc R
C9 C 0.8724(3) 0.96569(17) 0.72700(14) 0.0260(6) Uani 1 1 d .
H9 H 0.9390 0.9793 0.6898 0.031 Uiso 1 1 calc R
C10 C 0.7615(3) 1.01998(16) 0.73716(14) 0.0258(6) Uani 1 1 d .
H10 H 0.7475 1.0699 0.7052 0.031 Uiso 1 1 calc R
C11 C 0.6707(2) 1.00047(15) 0.79490(13) 0.0218(5) Uani 1 1 d .
H11 H 0.5956 1.0384 0.8042 0.026 Uiso 1 1 calc R
C12 C 0.6897(2) 0.92552(15) 0.83902(13) 0.0173(5) Uani 1 1 d .
C13 C 0.5996(2) 0.90293(14) 0.90229(13) 0.0167(5) Uani 1 1 d .
C14 C 0.6486(2) 0.86871(14) 0.97722(13) 0.0170(5) Uani 1 1 d .
C15 C 0.5314(2) 0.85710(14) 1.02387(14) 0.0179(5) Uani 1 1 d .
H15 H 0.5336 0.8370 1.0789 0.021 Uiso 1 1 calc R
C16 C 0.4122(2) 0.89003(14) 0.98166(14) 0.0195(5) Uani 1 1 d .
C17 C 0.4531(2) 0.91843(14) 0.90697(14) 0.0193(5) Uani 1 1 d .
C18 C 0.3530(2) 0.95081(15) 0.85312(15) 0.0223(5) Uani 1 1 d .
H18 H 0.3780 0.9680 0.8027 0.027 Uiso 1 1 calc R
C19 C 0.2201(3) 0.95688(16) 0.87497(16) 0.0286(6) Uani 1 1 d .
H19 H 0.1530 0.9798 0.8395 0.034 Uiso 1 1 calc R
C20 C 0.1797(2) 0.92996(16) 0.94897(16) 0.0281(6) Uani 1 1 d .
H20 H 0.0862 0.9359 0.9622 0.034 Uiso 1 1 calc R
C21 C 0.2710(2) 0.89577(15) 1.00191(15) 0.0236(5) Uani 1 1 d .
H21 H 0.2419 0.8763 1.0509 0.028 Uiso 1 1 calc R
C22 C 0.9479(2) 0.75116(14) 1.07594(13) 0.0167(5) Uani 1 1 d .
C23 C 1.0546(2) 0.69078(16) 1.06698(14) 0.0200(5) Uani 1 1 d .
H23 H 1.0528 0.6528 1.0235 0.024 Uiso 1 1 calc R
C24 C 1.1628(2) 0.68587(17) 1.12094(14) 0.0246(5) Uani 1 1 d .
H24 H 1.2340 0.6443 1.1142 0.029 Uiso 1 1 calc R
C25 C 1.1680(3) 0.74086(17) 1.18444(16) 0.0266(6) Uani 1 1 d .
H25 H 1.2419 0.7372 1.2214 0.032 Uiso 1 1 calc R
C26 C 1.0634(3) 0.80147(17) 1.19323(14) 0.0251(6) Uani 1 1 d .
H26 H 1.0659 0.8395 1.2366 0.030 Uiso 1 1 calc R
C27 C 0.9564(2) 0.80694(15) 1.13974(13) 0.0203(5) Uani 1 1 d .
H27 H 0.8867 0.8495 1.1464 0.024 Uiso 1 1 calc R
C28 C 0.8221(2) 0.75744(14) 1.02457(13) 0.0150(5) Uani 1 1 d .
C29 C 0.7902(2) 0.84175(14) 0.99644(12) 0.0152(5) Uani 1 1 d .
H29 H 0.8608 0.8887 1.0042 0.018 Uiso 1 1 calc R

loop_
_atom_site_aniso_label
_atom_site_aniso_U_11
_atom_site_aniso_U_22
_atom_site_aniso_U_33
_atom_site_aniso_U_23
_atom_site_aniso_U_13
_atom_site_aniso_U_12
Ru1 0.01346(10) 0.01318(9) 0.01534(11) -0.00079(7) -0.00023(7) 0.00024(7)
Ru2 0.01276(9) 0.01159(9) 0.01986(11) 0.00023(7) -0.00078(7) -0.00005(7)
Ru3 0.01430(9) 0.01182(9) 0.01706(11) 0.00023(7) 0.00018(7) 0.00014(7)
N1 0.0199(10) 0.0158(10) 0.0180(10) 0.0001(8) -0.0023(8) -0.0033(8)
O1 0.0350(10) 0.0252(10) 0.0278(10) -0.0109(8) 0.0080(8) -0.0071(8)
O2 0.0154(9) 0.0393(11) 0.0250(10) -0.0021(8) -0.0005(8) 0.0017(8)
O3 0.0335(10) 0.0268(10) 0.0229(10) -0.0036(8) -0.0059(8) -0.0019(8)
O4 0.0188(9) 0.0222(9) 0.0437(11) 0.0066(8) 0.0035(8) -0.0027(7)
O5 0.0375(11) 0.0217(10) 0.0332(10) -0.0041(8) -0.0020(9) -0.0100(8)
O6 0.0387(11) 0.0264(10) 0.0262(10) -0.0045(8) 0.0128(9) -0.0034(8)
O7 0.0245(9) 0.0209(9) 0.0299(10) 0.0018(7) -0.0006(8) 0.0055(7)
C1 0.0173(11) 0.0224(13) 0.0194(13) 0.0011(10) 0.0014(10) -0.0025(10)
C2 0.0212(13) 0.0199(12) 0.0160(13) -0.0021(9) -0.0020(10) -0.0016(10)
C3 0.0160(11) 0.0159(11) 0.0286(15) 0.0058(10) -0.0033(10) -0.0008(9)
C4 0.0160(11) 0.0197(12) 0.0239(13) -0.0012(10) -0.0009(10) 0.0041(10)
C5 0.0172(11) 0.0152(11) 0.0265(13) 0.0026(10) 0.0016(10) -0.0006(9)
C6 0.0209(12) 0.0163(12) 0.0261(14) 0.0011(10) -0.0017(11) -0.0006(9)
C7 0.0181(11) 0.0182(12) 0.0202(12) -0.0021(9) 0.0021(10) -0.0021(9)
C8 0.0227(12) 0.0228(13) 0.0201(13) -0.0023(10) 0.0020(10) -0.0034(10)
C9 0.0297(14) 0.0276(14) 0.0206(13) 0.0015(10) 0.0008(11) -0.0109(11)
C10 0.0333(14) 0.0181(12) 0.0254(14) 0.0070(10) -0.0093(11) -0.0077(11)
C11 0.0225(12) 0.0144(11) 0.0280(14) 0.0013(10) -0.0068(11) -0.0032(10)
C12 0.0160(11) 0.0158(11) 0.0197(12) -0.0010(9) -0.0051(9) -0.0024(9)
C13 0.0160(11) 0.0107(10) 0.0231(13) -0.0011(9) -0.0023(9) -0.0012(9)
C14 0.0195(11) 0.0104(10) 0.0211(12) -0.0052(9) 0.0016(10) -0.0020(9)
C15 0.0172(11) 0.0147(11) 0.0218(13) -0.0040(9) -0.0001(10) 0.0018(9)
C16 0.0166(11) 0.0115(11) 0.0304(14) -0.0044(9) 0.0010(10) 0.0002(9)
C17 0.0193(12) 0.0093(10) 0.0291(14) -0.0020(9) -0.0010(10) 0.0008(9)
C18 0.0211(12) 0.0142(11) 0.0312(14) 0.0020(10) -0.0044(11) 0.0008(9)
C19 0.0200(13) 0.0176(12) 0.0477(17) -0.0017(12) -0.0100(12) 0.0006(10)
C20 0.0149(12) 0.0173(12) 0.0524(18) -0.0053(12) 0.0033(12) 0.0023(10)
C21 0.0222(13) 0.0160(12) 0.0329(14) -0.0035(10) 0.0047(11) 0.0010(10)
C22 0.0173(11) 0.0164(11) 0.0163(12) 0.0026(9) -0.0008(9) -0.0031(9)
C23 0.0175(12) 0.0198(12) 0.0227(13) 0.0001(10) 0.0005(10) -0.0003(9)
C24 0.0163(12) 0.0301(14) 0.0274(14) 0.0057(11) 0.0021(10) 0.0007(10)
C25 0.0196(13) 0.0356(15) 0.0243(14) 0.0049(11) -0.0067(11) -0.0045(11)
C26 0.0282(14) 0.0260(13) 0.0207(13) -0.0017(10) -0.0065(11) -0.0104(11)
C27 0.0217(12) 0.0161(11) 0.0232(13) 0.0006(9) 0.0012(10) -0.0029(10)
C28 0.0145(11) 0.0165(11) 0.0142(12) -0.0033(9) 0.0024(9) 0.0001(9)
C29 0.0158(11) 0.0129(11) 0.0167(12) -0.0036(8) -0.0010(9) -0.0001(9)

loop_
_atom_type_symbol
_atom_type_description
_atom_type_scat_dispersion_real
_atom_type_scat_dispersion_imag
_atom_type_scat_source
C C 0.0033 0.0016 'International Tables Vol C Tables 4.2.6.8 and 6.1.1.4'
H H 0.0000 0.0000 'International Tables Vol C Tables 4.2.6.8 and 6.1.1.4'
N N 0.0061 0.0033 'International Tables Vol C Tables 4.2.6.8 and 6.1.1.4'
O O 0.0106 0.0060 'International Tables Vol C Tables 4.2.6.8 and 6.1.1.4'
Ru Ru -1.2594 0.8363 'International Tables Vol C Tables 4.2.6.8 and 6.1.1.4'

loop_
_geom_angle_atom_site_label_1
_geom_angle_atom_site_label_2
_geom_angle_atom_site_label_3
_geom_angle
C2 Ru1 C1 88.08(10)
C2 Ru1 N1 94.73(9)
C1 Ru1 N1 105.67(9)
C2 Ru1 C28 92.88(9)
C1 Ru1 C28 132.36(9)
N1 Ru1 C28 121.66(8)
C2 Ru1 C29 102.52(9)
C1 Ru1 C29 164.30(9)
N1 Ru1 C29 85.20(7)
C28 Ru1 C29 36.88(7)
C2 Ru1 Ru3 115.07(7)
C1 Ru1 Ru3 87.03(7)
N1 Ru1 Ru3 148.21(5)
C28 Ru1 Ru3 49.91(6)
C29 Ru1 Ru3 78.02(6)
C2 Ru1 Ru2 175.56(7)
C1 Ru1 Ru2 95.21(7)
N1 Ru1 Ru2 87.27(5)
C28 Ru1 Ru2 82.70(6)
C29 Ru1 Ru2 73.66(6)
Ru3 Ru1 Ru2 62.249(8)
C3 Ru2 C4 88.21(10)
C3 Ru2 C14 133.91(9)
C4 Ru2 C14 135.90(9)
C3 Ru2 C13 104.14(9)
C4 Ru2 C13 161.12(9)
C14 Ru2 C13 38.79(8)
C3 Ru2 C15 166.89(9)
C4 Ru2 C15 103.18(9)
C14 Ru2 C15 37.54(8)
C13 Ru2 C15 63.22(8)
C3 Ru2 C17 107.09(9)
C4 Ru2 C17 126.07(9)
C14 Ru2 C17 62.04(8)
C13 Ru2 C17 36.85(8)
C15 Ru2 C17 60.97(8)
C3 Ru2 C16 135.88(9)
C4 Ru2 C16 100.26(9)
C14 Ru2 C16 61.17(8)
C13 Ru2 C16 60.93(8)
C15 Ru2 C16 36.36(8)
C17 Ru2 C16 35.23(8)
C3 Ru2 Ru3 100.67(7)
C4 Ru2 Ru3 74.88(7)
C14 Ru2 Ru3 83.36(6)
C13 Ru2 Ru3 115.74(6)
C15 Ru2 Ru3 88.71(6)
C17 Ru2 Ru3 144.98(6)
C16 Ru2 Ru3 123.39(6)
C3 Ru2 Ru1 80.99(7)
C4 Ru2 Ru1 124.13(7)
C14 Ru2 Ru1 64.27(6)
C13 Ru2 Ru1 72.69(6)
C15 Ru2 Ru1 97.49(6)
C17 Ru2 Ru1 109.42(6)
C16 Ru2 Ru1 124.98(5)
Ru3 Ru2 Ru1 54.177(8)
C7 Ru3 C6 92.61(10)
C7 Ru3 C5 87.39(10)
C6 Ru3 C5 106.74(10)
C7 Ru3 C28 96.83(10)
C6 Ru3 C28 96.21(9)
C5 Ru3 C28 156.48(9)
C7 Ru3 Ru1 110.77(7)
C6 Ru3 Ru1 143.38(7)
C5 Ru3 Ru1 102.26(7)
C28 Ru3 Ru1 54.60(6)
C7 Ru3 Ru2 170.55(7)
C6 Ru3 Ru2 96.09(7)
C5 Ru3 Ru2 86.59(7)
C28 Ru3 Ru2 85.90(6)
Ru1 Ru3 Ru2 63.573(11)
C8 N1 C12 118.6(2)
C8 N1 Ru1 123.74(16)
C12 N1 Ru1 117.64(15)
O1 C1 Ru1 175.4(2)
O2 C2 Ru1 176.8(2)
O3 C3 Ru2 177.1(2)
O4 C4 Ru2 175.6(2)
O5 C5 Ru3 174.9(2)
O6 C6 Ru3 173.4(2)
O7 C7 Ru3 173.5(2)
N1 C8 C9 122.7(2)
N1 C8 H8 118.6
C9 C8 H8 118.6
C10 C9 C8 119.0(2)
C10 C9 H9 120.5
C8 C9 H9 120.5
C9 C10 C11 118.8(2)
C9 C10 H10 120.6
C11 C10 H10 120.6
C12 C11 C10 119.8(2)
C12 C11 H11 120.1
C10 C11 H11 120.1
N1 C12 C11 120.9(2)
N1 C12 C13 116.8(2)
C11 C12 C13 122.2(2)
C17 C13 C14 107.6(2)
C17 C13 C12 128.0(2)
C14 C13 C12 124.0(2)
C17 C13 Ru2 77.19(13)
C14 C13 Ru2 70.17(12)
C12 C13 Ru2 123.28(15)
C15 C14 C13 107.5(2)
C15 C14 C29 126.7(2)
C13 C14 C29 125.4(2)
C15 C14 Ru2 72.81(13)
C13 C14 Ru2 71.04(12)
C29 C14 Ru2 116.21(15)
C14 C15 C16 108.3(2)
C14 C15 Ru2 69.65(13)
C16 C15 Ru2 76.68(13)
C14 C15 H15 125.6
C16 C15 H15 125.6
Ru2 C15 H15 125.6
C17 C16 C21 119.9(2)
C17 C16 C15 108.7(2)
C21 C16 C15 131.4(2)
C17 C16 Ru2 72.04(13)
C21 C16 Ru2 125.95(16)
C15 C16 Ru2 66.96(12)
C18 C17 C16 119.7(2)
C18 C17 C13 132.7(2)
C16 C17 C13 107.59(19)
C18 C17 Ru2 124.81(16)
C16 C17 Ru2 72.73(13)
C13 C17 Ru2 65.96(12)
C19 C18 C17 118.8(2)
C19 C18 H18 120.6
C17 C18 H18 120.6
C18 C19 C20 121.7(2)
C18 C19 H19 119.1
C20 C19 H19 119.1
C21 C20 C19 121.8(2)
C21 C20 H20 119.1
C19 C20 H20 119.1
C20 C21 C16 118.1(2)
C20 C21 H21 120.9
C16 C21 H21 120.9
C27 C22 C23 117.7(2)
C27 C22 C28 117.3(2)
C23 C22 C28 125.0(2)
C24 C23 C22 120.7(2)
C24 C23 H23 119.6
C22 C23 H23 119.6
C25 C24 C23 120.7(2)
C25 C24 H24 119.7
C23 C24 H24 119.7
C24 C25 C26 118.9(2)
C24 C25 H25 120.5
C26 C25 H25 120.5
C27 C26 C25 120.7(2)
C27 C26 H26 119.7
C25 C26 H26 119.7
C26 C27 C22 121.3(2)
C26 C27 H27 119.3
C22 C27 H27 119.3
C29 C28 C22 115.61(19)
C29 C28 Ru3 122.43(16)
C22 C28 Ru3 121.94(15)
C29 C28 Ru1 71.60(13)
C22 C28 Ru1 127.30(16)
Ru3 C28 Ru1 75.48(7)
C28 C29 C14 122.1(2)
C28 C29 Ru1 71.52(12)
C14 C29 Ru1 95.92(14)
C28 C29 H29 117.8
C14 C29 H29 117.8
Ru1 C29 H29 117.8

loop_
_geom_bond_atom_site_label_1
_geom_bond_atom_site_label_2
_geom_bond_distance
Ru1 C2 1.849(3)
Ru1 C1 1.892(2)
Ru1 N1 2.1715(19)
Ru1 C28 2.227(2)
Ru1 C29 2.228(2)
Ru1 Ru3 2.6449(3)
Ru1 Ru2 2.9211(5)
Ru2 C3 1.881(3)
Ru2 C4 1.886(2)
Ru2 C14 2.199(2)
Ru2 C13 2.210(2)
Ru2 C15 2.240(2)
Ru2 C17 2.360(2)
Ru2 C16 2.369(2)
Ru2 Ru3 2.8868(4)
Ru3 C7 1.874(2)
Ru3 C6 1.920(3)
Ru3 C5 1.947(2)
Ru3 C28 2.090(2)
N1 C8 1.341(3)
N1 C12 1.362(3)
O1 C1 1.150(3)
O2 C2 1.146(3)
O3 C3 1.146(3)
O4 C4 1.145(3)
O5 C5 1.134(3)
O6 C6 1.135(3)
O7 C7 1.138(3)
C8 C9 1.382(3)
C8 H8 0.9500
C9 C10 1.378(4)
C9 H9 0.9500
C10 C11 1.387(3)
C10 H10 0.9500
C11 C12 1.386(3)
C11 H11 0.9500
C12 C13 1.465(3)
C13 C17 1.451(3)
C13 C14 1.464(3)
C14 C15 1.429(3)
C14 C29 1.467(3)
C15 C16 1.443(3)
C15 H15 1.0000
C16 C17 1.431(3)
C16 C21 1.431(3)
C17 C18 1.417(3)
C18 C19 1.362(3)
C18 H18 0.9500
C19 C20 1.412(4)
C19 H19 0.9500
C20 C21 1.361(3)
C20 H20 0.9500
C21 H21 0.9500
C22 C27 1.395(3)
C22 C23 1.402(3)
C22 C28 1.495(3)
C23 C24 1.388(3)
C23 H23 0.9500
C24 C25 1.383(4)
C24 H24 0.9500
C25 C26 1.389(4)
C25 H25 0.9500
C26 C27 1.375(3)
C26 H26 0.9500
C27 H27 0.9500
C28 C29 1.409(3)
C29 H29 1.0000

loop_
_geom_torsion_atom_site_label_1
_geom_torsion_atom_site_label_2
_geom_torsion_atom_site_label_3
_geom_torsion_atom_site_label_4
_geom_torsion
C2 Ru1 Ru2 C3 -164.0(9)
C1 Ru1 Ru2 C3 -26.34(10)
N1 Ru1 Ru2 C3 79.16(9)
C28 Ru1 Ru2 C3 -158.44(9)
C29 Ru1 Ru2 C3 164.96(9)
Ru3 Ru1 Ru2 C3 -110.22(7)
C2 Ru1 Ru2 C4 -82.4(9)
C1 Ru1 Ru2 C4 55.28(11)
N1 Ru1 Ru2 C4 160.78(10)
C28 Ru1 Ru2 C4 -76.82(10)
C29 Ru1 Ru2 C4 -113.42(10)
Ru3 Ru1 Ru2 C4 -28.59(9)
C2 Ru1 Ru2 C14 47.1(9)
C1 Ru1 Ru2 C14 -175.20(10)
N1 Ru1 Ru2 C14 -69.70(8)
C28 Ru1 Ru2 C14 52.70(9)
C29 Ru1 Ru2 C14 16.10(9)
Ru3 Ru1 Ru2 C14 100.93(7)
C2 Ru1 Ru2 C13 88.0(9)
C1 Ru1 Ru2 C13 -134.32(9)
N1 Ru1 Ru2 C13 -28.81(8)
C28 Ru1 Ru2 C13 93.59(8)
C29 Ru1 Ru2 C13 56.98(9)
Ru3 Ru1 Ru2 C13 141.81(6)
C2 Ru1 Ru2 C15 29.2(9)
C1 Ru1 Ru2 C15 166.81(9)
N1 Ru1 Ru2 C15 -87.69(8)
C28 Ru1 Ru2 C15 34.71(8)
C29 Ru1 Ru2 C15 -1.89(8)
Ru3 Ru1 Ru2 C15 82.94(6)
C2 Ru1 Ru2 C17 91.0(9)
C1 Ru1 Ru2 C17 -131.39(9)
N1 Ru1 Ru2 C17 -25.89(8)
C28 Ru1 Ru2 C17 96.51(8)
C29 Ru1 Ru2 C17 59.91(8)
Ru3 Ru1 Ru2 C17 144.73(6)
C2 Ru1 Ru2 C16 55.1(9)
C1 Ru1 Ru2 C16 -167.26(10)
N1 Ru1 Ru2 C16 -61.76(9)
C28 Ru1 Ru2 C16 60.64(9)
C29 Ru1 Ru2 C16 24.04(9)
Ru3 Ru1 Ru2 C16 108.87(7)
C2 Ru1 Ru2 Ru3 -53.8(9)
C1 Ru1 Ru2 Ru3 83.87(7)
N1 Ru1 Ru2 Ru3 -170.63(5)
C28 Ru1 Ru2 Ru3 -48.23(6)
C29 Ru1 Ru2 Ru3 -84.83(6)
C2 Ru1 Ru3 C7 -12.22(11)
C1 Ru1 Ru3 C7 74.26(10)
N1 Ru1 Ru3 C7 -170.28(12)
C28 Ru1 Ru3 C7 -83.49(11)
C29 Ru1 Ru3 C7 -110.58(9)
Ru2 Ru1 Ru3 C7 171.73(8)
C2 Ru1 Ru3 C6 114.07(14)
C1 Ru1 Ru3 C6 -159.44(14)
N1 Ru1 Ru3 C6 -43.99(15)
C28 Ru1 Ru3 C6 42.81(14)
C29 Ru1 Ru3 C6 15.71(13)
Ru2 Ru1 Ru3 C6 -61.97(12)
C2 Ru1 Ru3 C5 -104.08(10)
C1 Ru1 Ru3 C5 -17.60(10)
N1 Ru1 Ru3 C5 97.86(12)
C28 Ru1 Ru3 C5 -175.35(10)
C29 Ru1 Ru3 C5 157.55(9)
Ru2 Ru1 Ru3 C5 79.87(7)
C2 Ru1 Ru3 C28 71.26(11)
C1 Ru1 Ru3 C28 157.75(10)
N1 Ru1 Ru3 C28 -86.80(12)
C29 Ru1 Ru3 C28 -27.10(9)
Ru2 Ru1 Ru3 C28 -104.78(7)
C2 Ru1 Ru3 Ru2 176.05(8)
C1 Ru1 Ru3 Ru2 -97.47(7)
N1 Ru1 Ru3 Ru2 17.99(9)
C28 Ru1 Ru3 Ru2 104.78(7)
C29 Ru1 Ru3 Ru2 77.69(6)
C3 Ru2 Ru3 C7 15.6(4)
C4 Ru2 Ru3 C7 100.8(4)
C14 Ru2 Ru3 C7 -117.9(4)
C13 Ru2 Ru3 C7 -95.9(4)
C15 Ru2 Ru3 C7 -155.2(4)
C17 Ru2 Ru3 C7 -126.6(4)
C16 Ru2 Ru3 C7 -166.7(4)
Ru1 Ru2 Ru3 C7 -55.0(4)
C3 Ru2 Ru3 C6 -141.40(10)
C4 Ru2 Ru3 C6 -56.21(10)
C14 Ru2 Ru3 C6 85.09(9)
C13 Ru2 Ru3 C6 107.08(10)
C15 Ru2 Ru3 C6 47.82(9)
C17 Ru2 Ru3 C6 76.42(12)
C16 Ru2 Ru3 C6 36.25(10)
Ru1 Ru2 Ru3 C6 148.02(7)
C3 Ru2 Ru3 C5 -34.91(10)
C4 Ru2 Ru3 C5 50.28(10)
C14 Ru2 Ru3 C5 -168.43(9)
C13 Ru2 Ru3 C5 -146.43(10)
C15 Ru2 Ru3 C5 154.31(9)
C17 Ru2 Ru3 C5 -177.10(12)
C16 Ru2 Ru3 C5 142.73(9)
Ru1 Ru2 Ru3 C5 -105.49(7)
C3 Ru2 Ru3 C28 122.78(9)
C4 Ru2 Ru3 C28 -152.02(10)
C14 Ru2 Ru3 C28 -10.73(9)
C13 Ru2 Ru3 C28 11.27(9)
C15 Ru2 Ru3 C28 -48.00(8)
C17 Ru2 Ru3 C28 -19.40(12)
C16 Ru2 Ru3 C28 -59.57(9)
Ru1 Ru2 Ru3 C28 52.21(6)
C3 Ru2 Ru3 Ru1 70.58(7)
C4 Ru2 Ru3 Ru1 155.77(7)
C14 Ru2 Ru3 Ru1 -62.94(6)
C13 Ru2 Ru3 Ru1 -40.94(7)
C15 Ru2 Ru3 Ru1 -100.20(6)
C17 Ru2 Ru3 Ru1 -71.61(10)
C16 Ru2 Ru3 Ru1 -111.78(7)
C2 Ru1 N1 C8 27.21(19)
C1 Ru1 N1 C8 -62.12(19)
C28 Ru1 N1 C8 123.54(18)
C29 Ru1 N1 C8 129.41(19)
Ru3 Ru1 N1 C8 -172.64(13)
Ru2 Ru1 N1 C8 -156.76(18)
C2 Ru1 N1 C12 -153.05(17)
C1 Ru1 N1 C12 117.62(17)
C28 Ru1 N1 C12 -56.72(19)
C29 Ru1 N1 C12 -50.85(17)
Ru3 Ru1 N1 C12 7.1(2)
Ru2 Ru1 N1 C12 22.97(16)
C2 Ru1 C1 O1 42(3)
N1 Ru1 C1 O1 136(3)
C28 Ru1 C1 O1 -51(3)
C29 Ru1 C1 O1 -92(3)
Ru3 Ru1 C1 O1 -74(3)
Ru2 Ru1 C1 O1 -136(3)
C1 Ru1 C2 O2 5(4)
N1 Ru1 C2 O2 -100(4)
C28 Ru1 C2 O2 138(4)
C29 Ru1 C2 O2 174(4)
Ru3 Ru1 C2 O2 91(4)
Ru2 Ru1 C2 O2 143(3)
C4 Ru2 C3 O3 41(4)
C14 Ru2 C3 O3 -154(4)
C13 Ru2 C3 O3 -125(4)
C15 Ru2 C3 O3 -110(4)
C17 Ru2 C3 O3 -87(4)
C16 Ru2 C3 O3 -62(4)
Ru3 Ru2 C3 O3 115(4)
Ru1 Ru2 C3 O3 166(4)
C3 Ru2 C4 O4 -78(3)
C14 Ru2 C4 O4 118(3)
C13 Ru2 C4 O4 54(3)
C15 Ru2 C4 O4 96(3)
C17 Ru2 C4 O4 32(3)
C16 Ru2 C4 O4 59(3)
Ru3 Ru2 C4 O4 -179(100)
Ru1 Ru2 C4 O4 -155(3)
C7 Ru3 C5 O5 -97(2)
C6 Ru3 C5 O5 171(2)
C28 Ru3 C5 O5 4(3)
Ru1 Ru3 C5 O5 14(2)
Ru2 Ru3 C5 O5 76(2)
C7 Ru3 C6 O6 93.8(19)
C5 Ru3 C6 O6 -178.2(19)
C28 Ru3 C6 O6 -3.4(19)
Ru1 Ru3 C6 O6 -37.2(19)
Ru2 Ru3 C6 O6 -89.9(19)
C6 Ru3 C7 O7 92.4(19)
C5 Ru3 C7 O7 -14.3(19)
C28 Ru3 C7 O7 -171.0(19)
Ru1 Ru3 C7 O7 -116.4(18)
Ru2 Ru3 C7 O7 -65(2)
C12 N1 C8 C9 -1.1(3)
Ru1 N1 C8 C9 178.63(17)
N1 C8 C9 C10 -1.8(4)
C8 C9 C10 C11 3.5(3)
C9 C10 C11 C12 -2.5(3)
C8 N1 C12 C11 2.1(3)
Ru1 N1 C12 C11 -177.60(16)
C8 N1 C12 C13 -176.37(19)
Ru1 N1 C12 C13 3.9(3)
C10 C11 C12 N1 -0.3(3)
C10 C11 C12 C13 178.1(2)
N1 C12 C13 C17 -146.7(2)
C11 C12 C13 C17 34.8(3)
N1 C12 C13 C14 40.8(3)
C11 C12 C13 C14 -137.7(2)
N1 C12 C13 Ru2 -46.6(3)
C11 C12 C13 Ru2 134.91(19)
C3 Ru2 C13 C17 99.74(14)
C4 Ru2 C13 C17 -29.8(3)
C14 Ru2 C13 C17 -114.35(19)
C15 Ru2 C13 C17 -76.52(14)
C16 Ru2 C13 C17 -35.25(13)
Ru3 Ru2 C13 C17 -150.78(11)
Ru1 Ru2 C13 C17 175.40(14)
C3 Ru2 C13 C14 -145.90(13)
C4 Ru2 C13 C14 84.5(3)
C15 Ru2 C13 C14 37.83(13)
C17 Ru2 C13 C14 114.35(19)
C16 Ru2 C13 C14 79.10(14)
Ru3 Ru2 C13 C14 -36.43(14)
Ru1 Ru2 C13 C14 -70.25(12)
C3 Ru2 C13 C12 -27.5(2)
C4 Ru2 C13 C12 -157.1(2)
C14 Ru2 C13 C12 118.4(2)
C15 Ru2 C13 C12 156.2(2)
C17 Ru2 C13 C12 -127.3(2)
C16 Ru2 C13 C12 -162.5(2)
Ru3 Ru2 C13 C12 81.92(18)
Ru1 Ru2 C13 C12 48.11(17)
C17 C13 C14 C15 4.6(2)
C12 C13 C14 C15 178.4(2)
Ru2 C13 C14 C15 -64.16(15)
C17 C13 C14 C29 178.0(2)
C12 C13 C14 C29 -8.2(3)
Ru2 C13 C14 C29 109.2(2)
C17 C13 C14 Ru2 68.78(15)
C12 C13 C14 Ru2 -117.4(2)
C3 Ru2 C14 C15 165.01(14)
C4 Ru2 C14 C15 -36.39(19)
C13 Ru2 C14 C15 116.03(19)
C17 Ru2 C14 C15 77.82(14)
C16 Ru2 C14 C15 37.59(13)
Ru3 Ru2 C14 C15 -96.56(13)
Ru1 Ru2 C14 C15 -149.83(14)
C3 Ru2 C14 C13 48.98(18)
C4 Ru2 C14 C13 -152.42(14)
C15 Ru2 C14 C13 -116.03(19)
C17 Ru2 C14 C13 -38.21(12)
C16 Ru2 C14 C13 -78.44(14)
Ru3 Ru2 C14 C13 147.41(12)
Ru1 Ru2 C14 C13 94.14(12)
C3 Ru2 C14 C29 -71.9(2)
C4 Ru2 C14 C29 86.7(2)
C13 Ru2 C14 C29 -120.9(2)
C15 Ru2 C14 C29 123.1(2)
C17 Ru2 C14 C29 -159.1(2)
C16 Ru2 C14 C29 160.6(2)
Ru3 Ru2 C14 C29 26.50(16)
Ru1 Ru2 C14 C29 -26.77(14)
C13 C14 C15 C16 -4.6(2)
C29 C14 C15 C16 -177.8(2)
Ru2 C14 C15 C16 -67.55(16)
C13 C14 C15 Ru2 62.99(15)
C29 C14 C15 Ru2 -110.2(2)
C3 Ru2 C15 C14 -55.3(4)
C4 Ru2 C15 C14 154.91(14)
C13 Ru2 C15 C14 -39.09(13)
C17 Ru2 C15 C14 -80.92(14)
C16 Ru2 C15 C14 -115.65(19)
Ru3 Ru2 C15 C14 80.77(13)
Ru1 Ru2 C15 C14 27.17(13)
C3 Ru2 C15 C16 60.4(4)
C4 Ru2 C15 C16 -89.45(15)
C14 Ru2 C15 C16 115.65(19)
C13 Ru2 C15 C16 76.56(14)
C17 Ru2 C15 C16 34.72(13)
Ru3 Ru2 C15 C16 -163.58(13)
Ru1 Ru2 C15 C16 142.82(12)
C14 C15 C16 C17 2.8(3)
Ru2 C15 C16 C17 -60.14(16)
C14 C15 C16 C21 -178.7(2)
Ru2 C15 C16 C21 118.4(3)
C14 C15 C16 Ru2 62.93(15)
C3 Ru2 C16 C17 -43.25(19)
C4 Ru2 C16 C17 -141.36(14)
C14 Ru2 C16 C17 81.47(14)
C13 Ru2 C16 C17 36.86(13)
C15 Ru2 C16 C17 120.30(19)
Ru3 Ru2 C16 C17 140.08(11)
Ru1 Ru2 C16 C17 73.30(14)
C3 Ru2 C16 C21 71.1(3)
C4 Ru2 C16 C21 -27.0(2)
C14 Ru2 C16 C21 -164.2(2)
C13 Ru2 C16 C21 151.2(2)
C15 Ru2 C16 C21 -125.4(3)
C17 Ru2 C16 C21 114.3(3)
Ru3 Ru2 C16 C21 -105.6(2)
Ru1 Ru2 C16 C21 -172.38(18)
C3 Ru2 C16 C15 -163.55(15)
C4 Ru2 C16 C15 98.34(15)
C14 Ru2 C16 C15 -38.83(13)
C13 Ru2 C16 C15 -83.44(15)
C17 Ru2 C16 C15 -120.30(19)
Ru3 Ru2 C16 C15 19.78(15)
Ru1 Ru2 C16 C15 -47.00(15)
C21 C16 C17 C18 -1.0(3)
C15 C16 C17 C18 177.7(2)
Ru2 C16 C17 C18 120.7(2)
C21 C16 C17 C13 -178.6(2)
C15 C16 C17 C13 0.1(2)
Ru2 C16 C17 C13 -56.90(15)
C21 C16 C17 Ru2 -121.7(2)
C15 C16 C17 Ru2 57.03(15)
C14 C13 C17 C18 179.9(2)
C12 C13 C17 C18 6.4(4)
Ru2 C13 C17 C18 -116.0(3)
C14 C13 C17 C16 -2.9(2)
C12 C13 C17 C16 -176.4(2)
Ru2 C13 C17 C16 61.15(15)
C14 C13 C17 Ru2 -64.07(14)
C12 C13 C17 Ru2 122.4(2)
C3 Ru2 C17 C18 35.5(2)
C4 Ru2 C17 C18 -65.0(2)
C14 Ru2 C17 C18 166.7(2)
C13 Ru2 C17 C18 126.5(3)
C15 Ru2 C17 C18 -150.3(2)
C16 Ru2 C17 C18 -114.5(3)
Ru3 Ru2 C17 C18 176.47(15)
Ru1 Ru2 C17 C18 121.80(19)
C3 Ru2 C17 C16 150.07(14)
C4 Ru2 C17 C16 49.49(17)
C14 Ru2 C17 C16 -78.77(14)
C13 Ru2 C17 C16 -119.02(19)
C15 Ru2 C17 C16 -35.83(13)
Ru3 Ru2 C17 C16 -69.01(16)
Ru1 Ru2 C17 C16 -123.68(12)
C3 Ru2 C17 C13 -90.91(14)
C4 Ru2 C17 C13 168.51(14)
C14 Ru2 C17 C13 40.25(13)
C15 Ru2 C17 C13 83.19(14)
C16 Ru2 C17 C13 119.02(19)
Ru3 Ru2 C17 C13 50.01(18)
Ru1 Ru2 C17 C13 -4.66(14)
C16 C17 C18 C19 2.2(3)
C13 C17 C18 C19 179.1(2)
Ru2 C17 C18 C19 91.1(3)
C17 C18 C19 C20 -1.5(4)
C18 C19 C20 C21 -0.7(4)
C19 C20 C21 C16 1.9(4)
C17 C16 C21 C20 -1.1(3)
C15 C16 C21 C20 -179.5(2)
Ru2 C16 C21 C20 -89.8(3)
C27 C22 C23 C24 1.4(3)
C28 C22 C23 C24 -175.4(2)
C22 C23 C24 C25 -0.4(4)
C23 C24 C25 C26 -0.3(4)
C24 C25 C26 C27 -0.1(4)
C25 C26 C27 C22 1.1(4)
C23 C22 C27 C26 -1.7(3)
C28 C22 C27 C26 175.2(2)
C27 C22 C28 C29 53.5(3)
C23 C22 C28 C29 -129.8(2)
C27 C22 C28 Ru3 -124.89(19)
C23 C22 C28 Ru3 51.8(3)
C27 C22 C28 Ru1 139.17(18)
C23 C22 C28 Ru1 -44.1(3)
C7 Ru3 C28 C29 167.25(19)
C6 Ru3 C28 C29 -99.36(19)
C5 Ru3 C28 C29 68.0(3)
Ru1 Ru3 C28 C29 56.58(17)
Ru2 Ru3 C28 C29 -3.66(18)
C7 Ru3 C28 C22 -14.51(19)
C6 Ru3 C28 C22 78.88(19)
C5 Ru3 C28 C22 -113.7(3)
Ru1 Ru3 C28 C22 -125.2(2)
Ru2 Ru3 C28 C22 174.58(18)
C7 Ru3 C28 Ru1 110.67(8)
C6 Ru3 C28 Ru1 -155.93(8)
C5 Ru3 C28 Ru1 11.5(2)
Ru2 Ru3 C28 Ru1 -60.24(4)
C2 Ru1 C28 C29 107.13(14)
C1 Ru1 C28 C29 -162.84(14)
N1 Ru1 C28 C29 9.77(16)
Ru3 Ru1 C28 C29 -132.06(15)
Ru2 Ru1 C28 C29 -72.44(12)
C2 Ru1 C28 C22 -1.49(19)
C1 Ru1 C28 C22 88.5(2)
N1 Ru1 C28 C22 -98.85(19)
C29 Ru1 C28 C22 -108.6(2)
Ru3 Ru1 C28 C22 119.3(2)
Ru2 Ru1 C28 C22 178.94(18)
C2 Ru1 C28 Ru3 -120.81(8)
C1 Ru1 C28 Ru3 -30.78(14)
N1 Ru1 C28 Ru3 141.83(7)
C29 Ru1 C28 Ru3 132.06(15)
Ru2 Ru1 C28 Ru3 59.62(5)
C22 C28 C29 C14 -151.4(2)
Ru3 C28 C29 C14 27.0(3)
Ru1 C28 C29 C14 85.3(2)
C22 C28 C29 Ru1 123.28(19)
Ru3 C28 C29 Ru1 -58.38(14)
C15 C14 C29 C28 48.0(3)
C13 C14 C29 C28 -124.1(2)
Ru2 C14 C29 C28 -39.5(3)
C15 C14 C29 Ru1 119.8(2)
C13 C14 C29 Ru1 -52.2(2)
Ru2 C14 C29 Ru1 32.34(16)
C2 Ru1 C29 C28 -77.87(15)
C1 Ru1 C29 C28 53.7(4)
N1 Ru1 C29 C28 -171.66(14)
Ru3 Ru1 C29 C28 35.50(12)
Ru2 Ru1 C29 C28 99.79(13)
C2 Ru1 C29 C14 160.23(14)
C1 Ru1 C29 C14 -68.2(4)
N1 Ru1 C29 C14 66.44(14)
C28 Ru1 C29 C14 -121.9(2)
Ru3 Ru1 C29 C14 -86.40(13)
Ru2 Ru1 C29 C14 -22.11(12)
